data_4039001
loop_
_publ_author_name
'N\'eron, S\'ebastien'
'Morency, Mathieu'
'Chen, Liguo'
'Maris, Thierry'
'Rocherfort, Dominic'
'Iftimie, Radu'
'Wuest, James D.'

_publ_contact_author_id_orcid 0000-0001-9731-4046
_publ_section_title
;
 Diphenoquinone Redux
;
_journal_name_full 'Journal of Organic Chemistry'
_journal_page_first 7673
_journal_page_last 7695
_journal_paper_doi 10.1021/acs.joc.2c00260
_journal_volume 87
_journal_year 2022
_chemical_formula_moiety 'C16 H16 O6'
_chemical_formula_sum 'C16 H16 O6'
_chemical_formula_weight 304.29
_space_group_crystal_system monoclinic
_space_group_IT_number 14
_space_group_name_Hall '-P 2yn'
_space_group_name_H-M_alt 'P 1 21/n 1'
_atom_sites_solution_hydrogens difmap
_atom_sites_solution_primary dual
_audit_contact_author_email thierry.maris@umontreal.ca
_audit_contact_author_name 'Thierry Maris'
_audit_contact_author_phone '+1 514 340 4711 2579'
_audit_creation_date 2021-05-20
_audit_creation_method
;
Olex2 1.3
(compiled 2020.11.12 svn.r5f609507 for OlexSys, GUI svn.r6272)
;
_cell_angle_alpha 90
_cell_angle_beta 92.021(2)
_cell_angle_gamma 90
_cell_formula_units_Z 2
_cell_length_a 3.8692(2)
_cell_length_b 13.0002(5)
_cell_length_c 13.4342(6)
_cell_measurement_reflns_used 6403
_cell_measurement_temperature 100
_cell_measurement_theta_max 71.906
_cell_measurement_theta_min 4.735
_cell_volume 675.32(5)
_computing_cell_refinement
;
SAINT (2020) V8.40B; Integration Software for Single Crystal Data.
Bruker AXS Inc., Madison, WI 53719-1173.
;
_computing_data_collection
;
APEX 3 (2019) Bruker AXS Inc., Madison, WI 53719-1173.
;
_computing_data_reduction
;
SAINT (2020) V8.40B; Integration Software for Single Crystal Data.
Bruker AXS Inc., Madison, WI 53719-1173.
;
_computing_molecular_graphics 'Olex2 1.3 (Dolomanov et al., 2009)'
_computing_publication_material 'Olex2 1.3 (Dolomanov et al., 2009)'
_computing_structure_refinement 'XL  (Sheldrick, 2008)'
_computing_structure_solution 'XT  (Sheldrick, 2015)'
_diffrn_ambient_temperature 100
_diffrn_detector 'CCD area detector'
_diffrn_detector_area_resol_mean 8.3
_diffrn_detector_type 'Bruker APEX2 CCD'
_diffrn_measured_fraction_theta_full 0.979
_diffrn_measured_fraction_theta_max 0.976
_diffrn_measurement_device 'three-circle diffractometer'
_diffrn_measurement_device_type 'Bruker Smart APEX'
_diffrn_measurement_method '\w scans'
_diffrn_radiation_collimation 'Focusing mirrors'
_diffrn_radiation_monochromator 'Quazar MX Mirror Optics'
_diffrn_radiation_probe x-ray
_diffrn_radiation_type 'Cu K\a'
_diffrn_radiation_wavelength 1.54178
_diffrn_reflns_av_R_equivalents 0.0446
_diffrn_reflns_av_unetI/netI 0.0217
_diffrn_reflns_Laue_measured_fraction_full 0.979
_diffrn_reflns_Laue_measured_fraction_max 0.976
_diffrn_reflns_limit_h_max 4
_diffrn_reflns_limit_h_min -4
_diffrn_reflns_limit_k_max 16
_diffrn_reflns_limit_k_min -15
_diffrn_reflns_limit_l_max 16
_diffrn_reflns_limit_l_min -16
_diffrn_reflns_number 13398
_diffrn_reflns_point_group_measured_fraction_full 0.979
_diffrn_reflns_point_group_measured_fraction_max 0.976
_diffrn_reflns_theta_full 67.679
_diffrn_reflns_theta_max 71.900
_diffrn_reflns_theta_min 4.735
_diffrn_source 'Microfocus Source'
_diffrn_source_current 0.65
_diffrn_source_power 0.02912
_diffrn_source_target Cu
_diffrn_source_type 'Incoatec I\mS High Brilliance Microsource'
_diffrn_source_voltage 44.8
_exptl_absorpt_coefficient_mu 0.969
_exptl_absorpt_correction_T_max 0.5229
_exptl_absorpt_correction_T_min 0.4056
_exptl_absorpt_correction_type multi-scan
_exptl_absorpt_process_details
;
SADABS-2016/2 (Bruker,2016/2) was used for absorption correction.
wR2(int) was 0.1451 before and 0.0594 after correction.
The Ratio of minimum to maximum transmission is 0.7757.
The \l/2 correction factor is Not present.
;
_exptl_crystal_colour 'clear light brown'
_exptl_crystal_colour_lustre clear
_exptl_crystal_colour_modifier light
_exptl_crystal_colour_primary brown
_exptl_crystal_density_diffrn 1.496
_exptl_crystal_description needles
_exptl_crystal_F_000 320
_exptl_crystal_recrystallization_method 'Crystallized from Phenol/MeOH/EtOH'
_exptl_crystal_size_max 0.16
_exptl_crystal_size_mid 0.10
_exptl_crystal_size_min 0.08
_refine_diff_density_max 0.322
_refine_diff_density_min -0.239
_refine_diff_density_rms 0.063
_refine_ls_extinction_coef .
_refine_ls_extinction_method none
_refine_ls_goodness_of_fit_ref 1.166
_refine_ls_hydrogen_treatment refall
_refine_ls_matrix_type full
_refine_ls_number_parameters 132
_refine_ls_number_reflns 1298
_refine_ls_number_restraints 0
_refine_ls_restrained_S_all 1.166
_refine_ls_R_factor_all 0.0488
_refine_ls_R_factor_gt 0.0480
_refine_ls_shift/su_max 0.000
_refine_ls_shift/su_mean 0.000
_refine_ls_structure_factor_coef Fsqd
_refine_ls_weighting_details 'w=1/[\s^2^(Fo^2^)+(0.0711P)^2^+0.4812P] where P=(Fo^2^+2Fc^2^)/3'
_refine_ls_weighting_scheme calc
_refine_ls_wR_factor_gt 0.1436
_refine_ls_wR_factor_ref 0.1443
_reflns_Friedel_coverage 0.000
_reflns_Friedel_fraction_full .
_reflns_Friedel_fraction_max .
_reflns_number_gt 1253
_reflns_number_total 1298
_reflns_threshold_expression 'I > 2\s(I)'
_cod_data_source_file COERU.cif
_cod_data_source_block jw2328
_cod_database_code 4039001
_shelx_estimated_absorpt_t_max 0.926
_shelx_estimated_absorpt_t_min 0.860

loop_
_space_group_symop_id
_space_group_symop_operation_xyz
1 'x, y, z'
2 '-x+1/2, y+1/2, -z+1/2'
3 '-x, -y, -z'
4 'x-1/2, -y-1/2, z-1/2'

loop_
_atom_site_label
_atom_site_type_symbol
_atom_site_fract_x
_atom_site_fract_y
_atom_site_fract_z
_atom_site_U_iso_or_equiv
_atom_site_adp_type
_atom_site_occupancy
_atom_site_site_symmetry_order
_atom_site_calc_flag
_atom_site_refinement_flags_posn
_atom_site_refinement_flags_adp
_atom_site_refinement_flags_occupancy
_atom_site_disorder_assembly
_atom_site_disorder_group
O1 O 0.6094(4) 0.72949(11) 0.72688(11) 0.0338(4) Uani 1 1 d . . . . .
O2 O 0.4723(4) 0.54195(10) 0.79093(10) 0.0262(4) Uani 1 1 d . . . . .
O3 O 0.5019(4) 0.79215(10) 0.54051(10) 0.0262(4) Uani 1 1 d . . . . .
C1 C 0.4691(5) 0.66978(14) 0.66804(14) 0.0251(5) Uani 1 1 d . . . . .
C2 C 0.3665(5) 0.56454(15) 0.69668(15) 0.0252(5) Uani 1 1 d . . . . .
C3 C 0.1880(5) 0.50168(14) 0.63303(15) 0.0249(5) Uani 1 1 d . . . . .
H3 H 0.137(7) 0.431(2) 0.6579(18) 0.031(6) Uiso 1 1 d . . . . .
C4 C 0.0937(5) 0.53277(14) 0.53256(14) 0.0243(5) Uani 1 1 d . . . . .
C5 C 0.2049(5) 0.63333(15) 0.50112(14) 0.0254(5) Uani 1 1 d . . . . .
H5 H 0.143(6) 0.6586(18) 0.4296(19) 0.028(6) Uiso 1 1 d . . . . .
C6 C 0.3822(5) 0.69757(14) 0.56360(15) 0.0249(5) Uani 1 1 d . . . . .
C7 C 0.3797(6) 0.44245(15) 0.82791(16) 0.0292(5) Uani 1 1 d . . . . .
H7A H 0.475(7) 0.4411(19) 0.898(2) 0.033(6) Uiso 1 1 d . . . . .
H7B H 0.506(7) 0.384(2) 0.792(2) 0.038(7) Uiso 1 1 d . . . . .
H7C H 0.127(8) 0.435(2) 0.825(2) 0.044(8) Uiso 1 1 d . . . . .
C8 C 0.4219(6) 0.82814(17) 0.44194(16) 0.0315(5) Uani 1 1 d . . . . .
H8A H 0.540(6) 0.7858(19) 0.3921(19) 0.029(6) Uiso 1 1 d . . . . .
H8B H 0.518(8) 0.897(3) 0.441(2) 0.046(8) Uiso 1 1 d . . . . .
H8C H 0.160(9) 0.837(2) 0.427(2) 0.052(8) Uiso 1 1 d . . . . .

loop_
_atom_site_aniso_label
_atom_site_aniso_U_11
_atom_site_aniso_U_22
_atom_site_aniso_U_33
_atom_site_aniso_U_23
_atom_site_aniso_U_13
_atom_site_aniso_U_12
O1 0.0455(9) 0.0235(7) 0.0314(8) -0.0010(6) -0.0133(6) -0.0071(6)
O2 0.0313(8) 0.0194(7) 0.0271(7) 0.0016(5) -0.0107(5) -0.0027(5)
O3 0.0307(8) 0.0182(7) 0.0289(7) 0.0020(5) -0.0100(5) -0.0027(5)
C1 0.0255(10) 0.0202(9) 0.0288(10) -0.0025(7) -0.0083(7) -0.0002(7)
C2 0.0263(10) 0.0216(9) 0.0272(10) 0.0002(7) -0.0055(7) 0.0011(7)
C3 0.0258(10) 0.0194(9) 0.0291(10) -0.0010(7) -0.0065(8) -0.0003(7)
C4 0.0253(10) 0.0187(9) 0.0284(10) -0.0025(7) -0.0052(8) 0.0016(7)
C5 0.0263(10) 0.0218(10) 0.0275(10) -0.0005(7) -0.0062(7) 0.0004(7)
C6 0.0253(10) 0.0185(9) 0.0305(10) 0.0002(7) -0.0053(8) 0.0001(7)
C7 0.0347(12) 0.0210(9) 0.0313(11) 0.0045(8) -0.0087(8) -0.0029(8)
C8 0.0386(12) 0.0242(10) 0.0311(11) 0.0049(8) -0.0086(9) -0.0040(8)

loop_
_atom_type_symbol
_atom_type_description
_atom_type_scat_dispersion_real
_atom_type_scat_dispersion_imag
_atom_type_scat_source
C C 0.0181 0.0091 'International Tables Vol C Tables 4.2.6.8 and 6.1.1.4'
H H 0.0000 0.0000 'International Tables Vol C Tables 4.2.6.8 and 6.1.1.4'
O O 0.0492 0.0322 'International Tables Vol C Tables 4.2.6.8 and 6.1.1.4'

loop_
_geom_angle_atom_site_label_1
_geom_angle_atom_site_label_2
_geom_angle_atom_site_label_3
_geom_angle
_geom_angle_site_symmetry_1
_geom_angle_site_symmetry_3
C2 O2 C7 116.74(15) . .
C6 O3 C8 116.44(16) . .
O1 C1 C2 122.46(18) . .
O1 C1 C6 122.74(18) . .
C6 C1 C2 114.79(17) . .
O2 C2 C1 111.72(16) . .
O2 C2 C3 126.31(18) . .
C3 C2 C1 121.97(18) . .
C2 C3 H3 116.4(14) . .
C2 C3 C4 121.86(18) . .
C4 C3 H3 121.6(15) . .
C3 C4 C5 117.32(17) . .
C4 C4 C3 121.4(2) 3_566 .
C4 C4 C5 121.3(2) 3_566 .
C4 C5 H5 119.8(14) . .
C6 C5 C4 121.80(18) . .
C6 C5 H5 118.4(14) . .
O3 C6 C1 111.82(16) . .
C5 C6 O3 126.05(18) . .
C5 C6 C1 122.14(18) . .
O2 C7 H7A 104.7(15) . .
O2 C7 H7B 111.7(15) . .
O2 C7 H7C 109.3(17) . .
H7A C7 H7B 105(2) . .
H7A C7 H7C 112(2) . .
H7B C7 H7C 113(2) . .
O3 C8 H8A 110.8(15) . .
O3 C8 H8B 104.3(17) . .
O3 C8 H8C 113.1(17) . .
H8A C8 H8B 109(2) . .
H8A C8 H8C 114(2) . .
H8B C8 H8C 106(2) . .

loop_
_geom_bond_atom_site_label_1
_geom_bond_atom_site_label_2
_geom_bond_distance
_geom_bond_site_symmetry_2
O1 C1 1.221(2) .
O2 C2 1.349(2) .
O2 C7 1.436(2) .
O3 C6 1.354(2) .
O3 C8 1.428(2) .
C1 C2 1.479(3) .
C1 C6 1.476(3) .
C2 C3 1.354(3) .
C3 H3 1.00(3) .
C3 C4 1.443(3) .
C4 C4 1.405(4) 3_566
C4 C5 1.444(3) .
C5 H5 1.04(3) .
C5 C6 1.353(3) .
C7 H7A 1.00(3) .
C7 H7B 1.03(3) .
C7 H7C 0.98(3) .
C8 H8A 0.99(3) .
C8 H8B 0.97(3) .
C8 H8C 1.03(3) .

loop_
_geom_torsion_atom_site_label_1
_geom_torsion_atom_site_label_2
_geom_torsion_atom_site_label_3
_geom_torsion_atom_site_label_4
_geom_torsion
_geom_torsion_site_symmetry_1
_geom_torsion_site_symmetry_2
_geom_torsion_site_symmetry_3
_geom_torsion_site_symmetry_4
O1 C1 C2 O2 -5.0(3) . . . .
O1 C1 C2 C3 174.9(2) . . . .
O1 C1 C6 O3 5.1(3) . . . .
O1 C1 C6 C5 -175.2(2) . . . .
O2 C2 C3 C4 -178.60(18) . . . .
C1 C2 C3 C4 1.4(3) . . . .
C2 C1 C6 O3 -176.14(16) . . . .
C2 C1 C6 C5 3.6(3) . . . .
C2 C3 C4 C4 -179.5(2) . . . 3_566
C2 C3 C4 C5 1.5(3) . . . .
C3 C4 C5 C6 -1.8(3) . . . .
C4 C4 C5 C6 179.2(2) 3_566 . . .
C4 C5 C6 O3 178.79(18) . . . .
C4 C5 C6 C1 -0.9(3) . . . .
C6 C1 C2 O2 176.18(16) . . . .
C6 C1 C2 C3 -3.8(3) . . . .
C7 O2 C2 C1 178.50(16) . . . .
C7 O2 C2 C3 -1.5(3) . . . .
C8 O3 C6 C1 -178.00(17) . . . .
C8 O3 C6 C5 2.3(3) . . . .

_cod_database_fobs_code 4039001
